data_2014810
loop_
_publ_author_name
'Yu Liu'
'Duan-Jun Xu'
'Chen-Hsiung Hung'

_publ_section_title <i>catena</i>-Poly[[aquabis(1<i>H</i>-benzimidazole-\k<i>N</i>^3^)manganese(II)]-\m-adipato]
_journal_issue 4
_journal_name_full 'Acta Crystallographica Section C'
_journal_page_first m155
_journal_page_last m157
_journal_paper_doi 10.1107/S0108270105003057
_journal_volume 61
_journal_year 2005
_chemical_formula_iupac '[Mn (C6 H8 O4) (C7 H6 N2)2 (H2 O)]'
_chemical_formula_moiety 'C20 H22 Mn N4 O5'
_chemical_formula_sum 'C20 H22 Mn N4 O5'
_chemical_formula_weight 453.36
_chemical_name_systematic
;
catena-Poly[[aquabis(1H-benzimidazole-\kN^3^)manganese(II)]-\m-adipato]
;
_space_group_IT_number 15
_symmetry_cell_setting monoclinic
_symmetry_space_group_name_Hall '-C 2yc'
_symmetry_space_group_name_H-M 'C 1 2/c 1'
_atom_sites_solution_hydrogens geom
_atom_sites_solution_primary direct
_atom_sites_solution_secondary difmap
_audit_creation_method SHELXL-97
_cell_angle_alpha 90.00
_cell_angle_beta 116.534(4)
_cell_angle_gamma 90.00
_cell_formula_units_Z 4
_cell_length_a 15.159(4)
_cell_length_b 16.758(4)
_cell_length_c 8.954(2)
_cell_measurement_reflns_used 5266
_cell_measurement_temperature 295(2)
_cell_measurement_theta_max 24.0
_cell_measurement_theta_min 2.5
_cell_volume 2035.0(9)
_computing_cell_refinement 'SAINT (Bruker, 1999)'
_computing_data_collection 'SMART (Bruker, 1999)'
_computing_data_reduction SAINT
_computing_molecular_graphics 'Ortep-3 for Windows (Farrugia, 1997) and XP (Siemens, 1994)'
_computing_publication_material 'WinGX (Farrugia, 1999)'
_computing_structure_refinement 'SHELXL97 (Sheldrick, 1997)'
_computing_structure_solution 'SIR92 (Altomare <i>et al.</i>, 1993)'
_diffrn_ambient_temperature 295(2)
_diffrn_measured_fraction_theta_full 1.00
_diffrn_measured_fraction_theta_max 1.00
_diffrn_measurement_device_type 'Bruker SMART CCD'
_diffrn_measurement_method '\w and \f'
_diffrn_radiation_monochromator graphite
_diffrn_radiation_source 'fine-focus sealed tube'
_diffrn_radiation_type MoK\a
_diffrn_radiation_wavelength 0.71073
_diffrn_reflns_av_R_equivalents 0.039
_diffrn_reflns_av_sigmaI/netI 0.054
_diffrn_reflns_limit_h_max 17
_diffrn_reflns_limit_h_min -18
_diffrn_reflns_limit_k_max 20
_diffrn_reflns_limit_k_min -17
_diffrn_reflns_limit_l_max 9
_diffrn_reflns_limit_l_min -11
_diffrn_reflns_number 5725
_diffrn_reflns_theta_full 26.1
_diffrn_reflns_theta_max 26.1
_diffrn_reflns_theta_min 1.9
_diffrn_standards_decay_% 0
_diffrn_standards_interval_count 0
_diffrn_standards_interval_time 0
_diffrn_standards_number 0
_exptl_absorpt_coefficient_mu 0.689
_exptl_absorpt_correction_T_max 0.881
_exptl_absorpt_correction_T_min 0.782
_exptl_absorpt_correction_type empirical
_exptl_absorpt_process_details '(SADABS; Bruker, 1999)'
_exptl_crystal_colour colorless
_exptl_crystal_density_diffrn 1.480
_exptl_crystal_density_method 'not measured'
_exptl_crystal_description prism
_exptl_crystal_F_000 940
_exptl_crystal_size_max 0.36
_exptl_crystal_size_mid 0.28
_exptl_crystal_size_min 0.18
_refine_diff_density_max 0.57
_refine_diff_density_min -0.45
_refine_ls_extinction_method none
_refine_ls_goodness_of_fit_ref 0.925
_refine_ls_hydrogen_treatment mixed
_refine_ls_matrix_type full
_refine_ls_number_parameters 140
_refine_ls_number_reflns 2023
_refine_ls_number_restraints 0
_refine_ls_restrained_S_all 0.925
_refine_ls_R_factor_all 0.050
_refine_ls_R_factor_gt 0.038
_refine_ls_shift/su_max 0.001
_refine_ls_shift/su_mean 0.000
_refine_ls_structure_factor_coef Fsqd
_refine_ls_weighting_details 'calc w=1/[\s^2^(Fo^2^)+(0.0451P)^2^] where P=(Fo^2^+2Fc^2^)/3'
_refine_ls_weighting_scheme calc
_refine_ls_wR_factor_gt 0.082
_refine_ls_wR_factor_ref 0.086
_reflns_number_gt 1536
_reflns_number_total 2023
_reflns_threshold_expression I>2\s(I)
_cod_data_source_file fr1500.cif
_cod_data_source_block I
_cod_depositor_comments
;
The following automatic conversions were performed:
'_symmetry_cell_setting' value 'Monoclinic' changed to 'monoclinic'
according to '/home/saulius/struct/CIF-dictionaries/cif_core.dic'
dictionary named 'cif_core.dic' version 2.4.1 from 2010-06-29.

Automatic conversion script
Id: cif_fix_enum 1527 2010-12-29 10:47:43Z saulius 

The following automatic conversions were performed:

'_symmetry_cell_setting' value 'Monoclinic' changed to 'monoclinic'
according to /home/saulius/struct/CIF-dictionaries/cif_core.dic
dictionary named 'cif_core.dic' version 2.4.1 from
2010-06-29.

'_exptl_absorpt_correction_type' value 'Empirical'
changed to 'empirical' according to
/home/saulius/struct/CIF-dictionaries/cif_core.dic dictionary named
'cif_core.dic' version 2.4.1 from 2010-06-29.

Automatic conversion script
Id: cif_fix_values 1715 2011-07-08 13:25:40Z adriana 
;
_cod_original_sg_symbol_H-M 'C 2/c'
_cod_database_code 2014810

loop_
_symmetry_equiv_pos_as_xyz
'x, y, z'
'-x, y, -z+1/2'
'x+1/2, y+1/2, z'
'-x+1/2, y+1/2, -z+1/2'
'-x, -y, -z'
'x, -y, z-1/2'
'-x+1/2, -y+1/2, -z'
'x+1/2, -y+1/2, z-1/2'

loop_
_atom_site_label
_atom_site_fract_x
_atom_site_fract_y
_atom_site_fract_z
_atom_site_U_iso_or_equiv
_atom_site_adp_type
_atom_site_calc_flag
_atom_site_refinement_flags
_atom_site_occupancy
_atom_site_disorder_assembly
_atom_site_disorder_group
_atom_site_type_symbol
Mn 0.5000 0.60804(3) 0.2500 0.02231(16) Uani d S 1 . . Mn
O1 0.5000 0.48051(14) 0.2500 0.0336(6) Uani d S 1 . . O
O2 0.47762(11) 0.61073(9) 0.48286(18) 0.0269(4) Uani d . 1 . . O
O3 0.42974(11) 0.72364(9) 0.34538(18) 0.0287(4) Uani d . 1 . . O
N1 0.79659(13) 0.67070(11) 0.6125(2) 0.0266(4) Uani d . 1 . . N
H1 0.8332 0.6992 0.6977 0.032 Uiso calc R 1 . . H
N3 0.66212(12) 0.60945(11) 0.4250(2) 0.0248(4) Uani d . 1 . . N
C2 0.70035(16) 0.65556(14) 0.5580(3) 0.0274(5) Uani d . 1 . . C
H2 0.6638 0.6758 0.6096 0.033 Uiso calc R 1 . . H
C4 0.74632(17) 0.54631(14) 0.2644(3) 0.0320(6) Uani d . 1 . . C
H4 0.6911 0.5199 0.1861 0.038 Uiso calc R 1 . . H
C5 0.83540(18) 0.54129(15) 0.2609(3) 0.0407(6) Uani d . 1 . . C
H5 0.8404 0.5105 0.1785 0.049 Uiso calc R 1 . . H
C6 0.91957(18) 0.58104(16) 0.3775(3) 0.0402(6) Uani d . 1 . . C
H6 0.9787 0.5762 0.3703 0.048 Uiso calc R 1 . . H
C7 0.91604(17) 0.62694(14) 0.5021(3) 0.0319(6) Uani d . 1 . . C
H7 0.9715 0.6533 0.5800 0.038 Uiso calc R 1 . . H
C8 0.82603(16) 0.63194(13) 0.5058(3) 0.0246(5) Uani d . 1 . . C
C9 0.74162(16) 0.59263(13) 0.3901(3) 0.0240(5) Uani d . 1 . . C
C11 0.43051(15) 0.67614(14) 0.4541(2) 0.0237(5) Uani d . 1 . . C
C12 0.37271(16) 0.69502(15) 0.5505(3) 0.0317(6) Uani d . 1 . . C
H12A 0.4154 0.7232 0.6518 0.038 Uiso calc R 1 . . H
H12B 0.3533 0.6453 0.5829 0.038 Uiso calc R 1 . . H
C13 0.28131(16) 0.74493(14) 0.4540(3) 0.0282(5) Uani d . 1 . . C
H13A 0.2419 0.7198 0.3470 0.034 Uiso calc R 1 . . H
H13B 0.3010 0.7971 0.4329 0.034 Uiso calc R 1 . . H
H1A 0.5058(19) 0.4520(16) 0.332(3) 0.050 Uiso d . 1 . . H

loop_
_atom_site_aniso_label
_atom_site_aniso_U_11
_atom_site_aniso_U_22
_atom_site_aniso_U_33
_atom_site_aniso_U_12
_atom_site_aniso_U_13
_atom_site_aniso_U_23
Mn 0.0280(3) 0.0223(3) 0.0169(3) 0.000 0.0102(2) 0.000
O1 0.0570(16) 0.0212(13) 0.0214(12) 0.000 0.0165(12) 0.000
O2 0.0330(9) 0.0265(9) 0.0238(8) 0.0081(7) 0.0150(7) 0.0032(7)
O3 0.0325(9) 0.0303(10) 0.0235(8) 0.0007(7) 0.0128(7) 0.0063(7)
N1 0.0327(10) 0.0252(11) 0.0188(9) -0.0034(8) 0.0085(8) -0.0058(8)
N3 0.0291(10) 0.0230(10) 0.0204(9) -0.0010(8) 0.0092(8) -0.0011(8)
C2 0.0318(13) 0.0290(13) 0.0220(12) 0.0023(10) 0.0127(10) -0.0014(10)
C4 0.0356(13) 0.0261(13) 0.0274(12) 0.0012(11) 0.0078(10) -0.0080(10)
C5 0.0448(15) 0.0397(16) 0.0355(14) 0.0067(12) 0.0162(12) -0.0128(11)
C6 0.0339(14) 0.0473(17) 0.0416(16) 0.0055(12) 0.0190(12) -0.0044(12)
C7 0.0319(13) 0.0308(14) 0.0269(12) -0.0028(10) 0.0077(10) -0.0010(10)
C8 0.0308(12) 0.0194(12) 0.0207(11) 0.0012(9) 0.0090(10) 0.0013(9)
C9 0.0285(12) 0.0188(12) 0.0208(11) 0.0013(9) 0.0074(9) 0.0015(8)
C11 0.0236(11) 0.0283(13) 0.0168(11) -0.0004(10) 0.0069(9) -0.0012(9)
C12 0.0370(13) 0.0362(14) 0.0233(12) 0.0120(11) 0.0149(10) 0.0053(10)
C13 0.0354(13) 0.0270(13) 0.0231(12) 0.0061(10) 0.0140(10) 0.0028(9)

loop_
_atom_type_symbol
_atom_type_description
_atom_type_scat_dispersion_real
_atom_type_scat_dispersion_imag
_atom_type_scat_source
C C 0.0033 0.0000 'International Tables Vol C Tables 4.2.6.8 and 6.1.1.4'
H H 0.0000 0.0000 'International Tables Vol C Tables 4.2.6.8 and 6.1.1.4'
N N 0.0061 0.0000 'International Tables Vol C Tables 4.2.6.8 and 6.1.1.4'
O O 0.0106 0.0000 'International Tables Vol C Tables 4.2.6.8 and 6.1.1.4'
Mn Mn 0.3368 0.0000 'International Tables Vol C Tables 4.2.6.8 and 6.1.1.4'

loop_
_geom_angle_atom_site_label_1
_geom_angle_atom_site_label_2
_geom_angle_atom_site_label_3
_geom_angle_site_symmetry_1
_geom_angle_site_symmetry_3
_geom_angle
_geom_angle_publ_flag
O1 Mn N3 . . 90.60(5) y
O1 Mn O2 . . 91.14(4) y
O1 Mn O3 . . 139.82(4) y
O2 Mn O2 2_655 . 177.71(8) y
O3 Mn O2 . 2_655 123.70(5) y
O3 Mn N3 . . 104.48(6) y
N3 Mn N3 2_655 . 178.79(9) y
N3 Mn O2 . . 85.67(6) y
N3 Mn O2 . 2_655 94.30(6) y
Mn O1 H1A . . 124.2(19) ?
H1A O1 H1A . 2_655 111(4) ?
C11 O2 Mn . . 97.65(12) y
C2 N1 C8 . . 107.14(17) ?
C2 N1 H1 . . 126.4 ?
C8 N1 H1 . . 126.4 ?
C2 N3 C9 . . 104.17(18) ?
C2 N3 Mn . . 122.60(15) ?
C9 N3 Mn . . 128.55(13) ?
N3 C2 N1 . . 114.1(2) ?
N3 C2 H2 . . 123.0 ?
N1 C2 H2 . . 123.0 ?
C5 C4 C9 . . 117.4(2) ?
C5 C4 H4 . . 121.3 ?
C9 C4 H4 . . 121.3 ?
C4 C5 C6 . . 122.2(2) ?
C4 C5 H5 . . 118.9 ?
C6 C5 H5 . . 118.9 ?
C7 C6 C5 . . 121.1(2) ?
C7 C6 H6 . . 119.4 ?
C5 C6 H6 . . 119.4 ?
C6 C7 C8 . . 116.7(2) ?
C6 C7 H7 . . 121.6 ?
C8 C7 H7 . . 121.6 ?
C7 C8 N1 . . 132.2(2) ?
C7 C8 C9 . . 122.6(2) ?
N1 C8 C9 . . 105.16(19) ?
C4 C9 C8 . . 120.0(2) ?
C4 C9 N3 . . 130.6(2) ?
C8 C9 N3 . . 109.45(19) ?
O3 C11 O2 . . 120.96(19) ?
O3 C11 C12 . . 120.2(2) ?
O2 C11 C12 . . 118.80(19) ?
C11 C12 C13 . . 113.95(18) ?
C11 C12 H12A . . 108.8 ?
C13 C12 H12A . . 108.8 ?
C11 C12 H12B . . 108.8 ?
C13 C12 H12B . . 108.8 ?
H12A C12 H12B . . 107.7 ?
C12 C13 C13 . 7_566 112.8(2) ?
C12 C13 H13A . . 109.0 ?
C13 C13 H13A 7_566 . 109.0 ?
C12 C13 H13B . . 109.0 ?
C13 C13 H13B 7_566 . 109.0 ?
H13A C13 H13B . . 107.8 ?

loop_
_geom_bond_atom_site_label_1
_geom_bond_atom_site_label_2
_geom_bond_site_symmetry_2
_geom_bond_distance
_geom_bond_publ_flag
Mn O1 . 2.137(2) y
Mn O2 . 2.2575(15) y
Mn O3 . 2.5356(16) y
Mn N3 . 2.2484(18) y
O1 H1A . 0.85(2) ?
O2 C11 . 1.270(3) y
O3 C11 . 1.254(2) y
N1 C2 . 1.340(3) ?
N1 C8 . 1.384(3) ?
N1 H1 . 0.8600 ?
N3 C2 . 1.317(3) ?
N3 C9 . 1.402(3) ?
C2 H2 . 0.9300 ?
C4 C5 . 1.367(3) ?
C4 C9 . 1.395(3) ?
C4 H4 . 0.9300 ?
C5 C6 . 1.404(3) ?
C5 H5 . 0.9300 ?
C6 C7 . 1.376(3) ?
C6 H6 . 0.9300 ?
C7 C8 . 1.382(3) ?
C7 H7 . 0.9300 ?
C8 C9 . 1.400(3) ?
C11 C12 . 1.512(3) y
C12 C13 . 1.515(3) y
C12 H12A . 0.9700 ?
C12 H12B . 0.9700 ?
C13 C13 7_566 1.518(4) y
C13 H13A . 0.9700 ?
C13 H13B . 0.9700 ?

loop_
_geom_hbond_atom_site_label_D
_geom_hbond_atom_site_label_H
_geom_hbond_atom_site_label_A
_geom_hbond_site_symmetry_A
_geom_hbond_distance_DH
_geom_hbond_distance_HA
_geom_hbond_distance_DA
_geom_hbond_angle_DHA
_geom_hbond_publ_flag
O1 H1A O2 5_666 0.85(3) 1.88(3) 2.729(2) 178(3) y
N1 H1 O3 8_566 0.86 1.96 2.792(2) 163 y

loop_
_geom_torsion_atom_site_label_1
_geom_torsion_atom_site_label_2
_geom_torsion_atom_site_label_3
_geom_torsion_atom_site_label_4
_geom_torsion_site_symmetry_1
_geom_torsion_site_symmetry_4
_geom_torsion
O1 Mn O2 C11 . . -150.25(12)
N3 Mn O2 C11 2_655 . -59.56(13)
N3 Mn O2 C11 . . 119.23(13)
O1 Mn N3 C2 . . -133.60(17)
O2 Mn N3 C2 2_655 . 135.20(17)
O2 Mn N3 C2 . . -42.50(17)
O1 Mn N3 C9 . . 74.61(17)
O2 Mn N3 C9 2_655 . -16.59(18)
O2 Mn N3 C9 . . 165.71(18)
C9 N3 C2 N1 . . 0.3(2)
Mn N3 C2 N1 . . -157.25(14)
C8 N1 C2 N3 . . 0.6(3)
C9 C4 C5 C6 . . -0.3(4)
C4 C5 C6 C7 . . 0.3(4)
C5 C6 C7 C8 . . -0.2(4)
C6 C7 C8 N1 . . 178.8(2)
C6 C7 C8 C9 . . 0.1(3)
C2 N1 C8 C7 . . 180.0(2)
C2 N1 C8 C9 . . -1.2(2)
C5 C4 C9 C8 . . 0.2(3)
C5 C4 C9 N3 . . 179.5(2)
C7 C8 C9 C4 . . -0.2(3)
N1 C8 C9 C4 . . -179.12(19)
C7 C8 C9 N3 . . -179.57(19)
N1 C8 C9 N3 . . 1.5(2)
C2 N3 C9 C4 . . 179.5(2)
Mn N3 C9 C4 . . -24.7(3)
C2 N3 C9 C8 . . -1.1(2)
Mn N3 C9 C8 . . 154.63(15)
Mn O2 C11 O3 . . -15.2(2)
Mn O2 C11 C12 . . 163.14(16)
O3 C11 C12 C13 . . 29.7(3)
O2 C11 C12 C13 . . -148.7(2)
C11 C12 C13 C13 . 7_566 173.5(2)
C11 C12 C13 C13 . 7_557 128.7(2)
